data_1566063
loop_
_publ_author_name
'Wan, Xiaoyu'
'Zhang, Yifan'
'Wang, Huaiwei'
'Lu, Jing'
'Li, Dacheng'
'Dou, Jianmin'
'Li, Yunwu'
'Wang, Suna'

_publ_section_title
;
 One amino-functionalized luminescence sensor demonstrating high
 sensitivity and selectivity for detecting Al3+ and Cu2+ as well as its
 luminescent mixed matrix membranes and test papers
;
_journal_name_full 'Journal of Solid State Chemistry'
_journal_page_first 122705
_journal_paper_doi 10.1016/j.jssc.2021.122705
_journal_volume 305
_journal_year 2022
_chemical_formula_sum 'C20 H17 N3 O4 Zn'
_chemical_formula_weight 428.73
_space_group_crystal_system tetragonal
_space_group_IT_number 78
_space_group_name_Hall 'P 4cw'
_space_group_name_H-M_alt 'P 43'
_atom_sites_solution_hydrogens mixed
_audit_creation_method SHELXL-2018/3
_cell_angle_alpha 90
_cell_angle_beta 90
_cell_angle_gamma 90
_cell_formula_units_Z 4
_cell_length_a 9.1020(9)
_cell_length_b 9.1020(9)
_cell_length_c 24.600(2)
_cell_measurement_reflns_used 3191
_cell_measurement_temperature 298(2)
_cell_measurement_theta_max 27.5605
_cell_measurement_theta_min 2.3835
_cell_volume 2038.0(3)
_computing_structure_refinement 'SHELXL-2018/3 (Sheldrick, 2018)'
_diffrn_ambient_temperature 298(2)
_diffrn_measured_fraction_theta_full 0.999
_diffrn_measured_fraction_theta_max 0.999
_diffrn_measurement_device_type 'CCD area detector'
_diffrn_radiation_type MoK\a
_diffrn_radiation_wavelength 0.71073
_diffrn_reflns_av_R_equivalents 0.0761
_diffrn_reflns_av_unetI/netI 0.1100
_diffrn_reflns_Laue_measured_fraction_full 0.999
_diffrn_reflns_Laue_measured_fraction_max 0.999
_diffrn_reflns_limit_h_max 10
_diffrn_reflns_limit_h_min -9
_diffrn_reflns_limit_k_max 9
_diffrn_reflns_limit_k_min -10
_diffrn_reflns_limit_l_max 29
_diffrn_reflns_limit_l_min -29
_diffrn_reflns_number 9890
_diffrn_reflns_point_group_measured_fraction_full 0.991
_diffrn_reflns_point_group_measured_fraction_max 0.991
_diffrn_reflns_theta_full 25.018
_diffrn_reflns_theta_max 25.018
_diffrn_reflns_theta_min 2.238
_exptl_absorpt_coefficient_mu 1.234
_exptl_crystal_colour yellow
_exptl_crystal_density_diffrn 1.397
_exptl_crystal_description block
_exptl_crystal_F_000 880
_exptl_crystal_size_max 0.230
_exptl_crystal_size_mid 0.100
_exptl_crystal_size_min 0.060
_refine_diff_density_max 0.819
_refine_diff_density_min -1.003
_refine_diff_density_rms 0.117
_refine_ls_abs_structure_details
;
 Refined as an inversion twin.
;
_refine_ls_abs_structure_Flack 0.16(7)
_refine_ls_extinction_coef .
_refine_ls_extinction_method none
_refine_ls_goodness_of_fit_ref 1.129
_refine_ls_hydrogen_treatment constr
_refine_ls_matrix_type full
_refine_ls_number_parameters 258
_refine_ls_number_reflns 3559
_refine_ls_number_restraints 85
_refine_ls_restrained_S_all 1.128
_refine_ls_R_factor_all 0.1556
_refine_ls_R_factor_gt 0.0968
_refine_ls_shift/su_max 0.001
_refine_ls_shift/su_mean 0.000
_refine_ls_structure_factor_coef Fsqd
_refine_ls_weighting_details 'w=1/[\s^2^(Fo^2^)+(0.0992P)^2^+6.6884P] where P=(Fo^2^+2Fc^2^)/3'
_refine_ls_weighting_scheme calc
_refine_ls_wR_factor_gt 0.2219
_refine_ls_wR_factor_ref 0.2461
_reflns_Friedel_coverage 0.932
_reflns_Friedel_fraction_full 0.981
_reflns_Friedel_fraction_max 0.981
_reflns_number_gt 2245
_reflns_number_total 3559
_reflns_threshold_expression 'I > 2\s(I)'
_cod_data_source_file JSSC-2022-305-122705.cif
_cod_data_source_block 200618a
_cod_original_cell_volume 2038.0(4)
_cod_database_code 1566063
_shelx_shelxl_version_number 2018/3
_shelx_space_group_comment
;
The symmetry employed for this shelxl refinement is uniquely defined
by the following loop, which should always be used as a source of
symmetry information in preference to the above space-group names.
They are only intended as comments.
;
_shelx_estimated_absorpt_t_min 0.764
_shelx_estimated_absorpt_t_max 0.930

loop_
_space_group_symop_operation_xyz
'x, y, z'
'-y, x, z+3/4'
'-x, -y, z+1/2'
'y, -x, z+1/4'

loop_
_atom_site_label
_atom_site_type_symbol
_atom_site_fract_x
_atom_site_fract_y
_atom_site_fract_z
_atom_site_U_iso_or_equiv
_atom_site_adp_type
_atom_site_occupancy
_atom_site_site_symmetry_order
_atom_site_calc_flag
_atom_site_refinement_flags_posn
_atom_site_refinement_flags_adp
_atom_site_refinement_flags_occupancy
_atom_site_disorder_assembly
_atom_site_disorder_group
Zn1 Zn 1.1473(2) 0.3348(2) 0.14605(13) 0.0467(6) Uani 1 1 d . . . . .
O1 O 1.0411(14) 0.3964(14) 0.2127(5) 0.056(3) Uani 1 1 d . . . . .
O2 O 0.9085(16) 0.4604(16) 0.1436(8) 0.077(4) Uani 1 1 d . . . . .
O3 O 0.5675(16) 0.7281(19) 0.3905(7) 0.083(5) Uani 1 1 d . . . . .
O4 O 0.4159(16) 0.7809(17) 0.3266(7) 0.072(4) Uani 1 1 d . . . . .
N1 N 0.647(3) 0.561(4) 0.1636(9) 0.144(9) Uani 1 1 d . U . . .
H1A H 0.715255 0.516245 0.142826 0.216 Uiso 1 1 d R U . . .
H1B H 0.564975 0.505125 0.164286 0.216 Uiso 1 1 d R U . . .
N2 N 1.056(2) 0.144(2) 0.1192(8) 0.074(4) Uani 1 1 d . U . . .
N3 N 1.3234(17) 0.2466(18) 0.1813(7) 0.058(4) Uani 1 1 d . U . . .
C1 C 0.931(2) 0.452(2) 0.1913(9) 0.049(5) Uani 1 1 d . . . . .
C2 C 0.824(2) 0.526(2) 0.2306(8) 0.050(5) Uani 1 1 d . . . . .
C3 C 0.866(2) 0.540(2) 0.2840(7) 0.051(5) Uani 1 1 d . . . . .
H3 H 0.956748 0.506692 0.295855 0.062 Uiso 1 1 calc R U . . .
C4 C 0.775(2) 0.602(2) 0.3173(8) 0.056(5) Uani 1 1 d . . . . .
H4 H 0.803238 0.609430 0.353519 0.067 Uiso 1 1 calc R U . . .
C5 C 0.6362(19) 0.6583(19) 0.3032(8) 0.047(5) Uani 1 1 d . . . . .
C6 C 0.596(3) 0.640(2) 0.2487(10) 0.064(6) Uani 1 1 d . . . . .
H6 H 0.505250 0.672999 0.236728 0.077 Uiso 1 1 calc R U . . .
C7 C 0.693(3) 0.572(3) 0.2116(10) 0.087(8) Uani 1 1 d . U . . .
C8 C 0.537(2) 0.725(2) 0.3450(8) 0.048(5) Uani 1 1 d . . . . .
C9 C 0.955(3) 0.154(3) 0.0781(10) 0.083(4) Uani 1 1 d . U . . .
H9 H 0.935225 0.244293 0.062334 0.100 Uiso 1 1 calc R U . . .
C10 C 0.883(3) 0.030(3) 0.0596(10) 0.082(4) Uani 1 1 d . U . . .
H10 H 0.807162 0.040727 0.034586 0.099 Uiso 1 1 calc R U . . .
C11 C 0.918(3) -0.100(3) 0.0763(11) 0.081(4) Uani 1 1 d . U . . .
C12 C 1.008(3) -0.105(3) 0.1212(11) 0.085(4) Uani 1 1 d . U . . .
H12 H 1.024764 -0.193400 0.139170 0.102 Uiso 1 1 calc R U . . .
C13 C 1.073(3) 0.021(2) 0.1389(10) 0.087(8) Uani 1 1 d . . . . .
H13 H 1.136770 0.013567 0.168417 0.104 Uiso 1 1 calc R U . . .
C14 C 0.844(3) -0.237(3) 0.0557(10) 0.094(8) Uani 1 1 d D U . . .
H14A H 0.849258 -0.313398 0.082907 0.113 Uiso 1 1 calc R U . . .
H14B H 0.741255 -0.216457 0.048217 0.113 Uiso 1 1 calc R U . . .
C15 C 0.918(4) -0.285(3) 0.0056(13) 0.140(14) Uani 1 1 d D U . . .
H15A H 0.909929 -0.207174 -0.021244 0.168 Uiso 1 1 calc R U . . .
H15B H 1.021694 -0.298174 0.013425 0.168 Uiso 1 1 calc R U . . .
C16 C 1.423(4) 0.174(4) 0.1578(12) 0.144(16) Uani 1 1 d G . . . .
H16 H 1.403155 0.145633 0.122206 0.173 Uiso 1 1 calc R U . . .
C17 C 1.562(3) 0.131(4) 0.1791(16) 0.140(15) Uani 1 1 d . . . . .
H17 H 1.636852 0.098945 0.156387 0.168 Uiso 1 1 calc R U . . .
C18 C 1.580(4) 0.138(3) 0.2321(15) 0.112(12) Uani 1 1 d . . . . .
C19 C 1.483(3) 0.225(4) 0.2569(10) 0.121(13) Uani 1 1 d . . . . .
H19 H 1.499031 0.255956 0.292337 0.145 Uiso 1 1 calc R U . . .
C20 C 1.356(3) 0.267(3) 0.2297(10) 0.081(6) Uani 1 1 d . U . . .
H20 H 1.287513 0.317948 0.250403 0.097 Uiso 1 1 calc R U . . .

loop_
_atom_site_aniso_label
_atom_site_aniso_U_11
_atom_site_aniso_U_22
_atom_site_aniso_U_33
_atom_site_aniso_U_23
_atom_site_aniso_U_13
_atom_site_aniso_U_12
Zn1 0.0484(13) 0.0500(13) 0.0415(10) 0.0000(11) -0.0006(11) -0.0017(11)
O1 0.055(8) 0.063(9) 0.049(8) 0.015(7) 0.003(7) 0.005(7)
O2 0.079(10) 0.087(11) 0.064(10) 0.006(10) 0.033(10) 0.027(8)
O3 0.083(10) 0.108(12) 0.059(10) -0.034(11) 0.002(10) 0.014(9)
O4 0.054(9) 0.079(11) 0.084(12) 0.000(8) 0.016(8) 0.015(8)
N1 0.140(18) 0.23(2) 0.061(12) -0.022(16) -0.027(12) 0.038(18)
N2 0.073(8) 0.057(7) 0.092(9) 0.007(7) -0.036(7) 0.012(7)
N3 0.052(9) 0.074(10) 0.049(9) -0.007(9) 0.013(8) 0.026(8)
C1 0.059(13) 0.038(11) 0.049(13) -0.011(9) 0.006(10) -0.001(9)
C2 0.064(13) 0.037(10) 0.051(12) 0.007(9) 0.001(10) -0.001(9)
C3 0.052(12) 0.070(14) 0.032(11) -0.006(9) 0.003(9) 0.005(10)
C4 0.068(14) 0.062(13) 0.038(11) 0.000(10) -0.010(10) 0.006(11)
C5 0.049(11) 0.039(10) 0.054(12) 0.000(9) 0.019(9) 0.010(9)
C6 0.058(13) 0.060(13) 0.076(16) -0.012(12) 0.010(12) 0.002(10)
C7 0.054(13) 0.16(2) 0.048(10) -0.013(14) 0.001(10) 0.033(14)
C8 0.059(13) 0.044(11) 0.040(12) -0.015(9) 0.024(10) -0.004(10)
C9 0.085(9) 0.060(6) 0.105(10) -0.002(7) -0.039(8) 0.015(7)
C10 0.080(9) 0.065(6) 0.101(10) -0.001(7) -0.042(8) 0.011(7)
C11 0.079(9) 0.062(6) 0.102(9) -0.002(7) -0.036(7) 0.007(7)
C12 0.086(9) 0.064(8) 0.104(10) 0.006(7) -0.039(7) 0.010(7)
C13 0.13(2) 0.053(13) 0.075(18) 0.012(13) -0.044(17) -0.011(13)
C14 0.11(2) 0.073(8) 0.098(17) -0.008(12) -0.019(12) -0.015(12)
C15 0.14(3) 0.08(2) 0.19(3) -0.060(17) 0.06(2) -0.07(2)
C16 0.14(3) 0.22(4) 0.08(2) -0.09(2) -0.064(18) 0.09(3)
C17 0.07(2) 0.21(4) 0.14(3) -0.03(3) -0.02(2) 0.08(2)
C18 0.13(3) 0.12(2) 0.10(2) -0.001(18) -0.06(2) 0.07(2)
C19 0.09(2) 0.22(4) 0.056(17) -0.04(2) -0.036(15) 0.07(2)
C20 0.080(12) 0.106(13) 0.057(10) 0.004(11) 0.019(11) 0.038(11)

loop_
_atom_type_symbol
_atom_type_description
_atom_type_scat_dispersion_real
_atom_type_scat_dispersion_imag
_atom_type_scat_source
C C 0.0033 0.0016 'International Tables Vol C Tables 4.2.6.8 and 6.1.1.4'
H H 0.0000 0.0000 'International Tables Vol C Tables 4.2.6.8 and 6.1.1.4'
N N 0.0061 0.0033 'International Tables Vol C Tables 4.2.6.8 and 6.1.1.4'
O O 0.0106 0.0060 'International Tables Vol C Tables 4.2.6.8 and 6.1.1.4'
Zn Zn 0.2839 1.4301 'International Tables Vol C Tables 4.2.6.8 and 6.1.1.4'

loop_
_geom_angle_atom_site_label_1
_geom_angle_atom_site_label_2
_geom_angle_atom_site_label_3
_geom_angle
_geom_angle_site_symmetry_1
_geom_angle_site_symmetry_3
O4 Zn1 O1 140.5(6) 2_754 .
O4 Zn1 N3 105.1(7) 2_754 .
O1 Zn1 N3 98.4(6) . .
O4 Zn1 N2 100.0(8) 2_754 .
O1 Zn1 N2 108.0(7) . .
N3 Zn1 N2 97.3(7) . .
O4 Zn1 O3 57.6(6) 2_754 2_754
O1 Zn1 O3 91.6(5) . 2_754
N3 Zn1 O3 90.0(7) . 2_754
N2 Zn1 O3 157.6(7) . 2_754
O4 Zn1 O2 95.6(6) 2_754 .
O1 Zn1 O2 57.2(6) . .
N3 Zn1 O2 155.6(7) . .
N2 Zn1 O2 91.5(6) . .
O3 Zn1 O2 90.3(6) 2_754 .
O4 Zn1 C8 30.7(6) 2_754 2_754
O1 Zn1 C8 115.6(6) . 2_754
N3 Zn1 C8 98.0(7) . 2_754
N2 Zn1 C8 130.7(8) . 2_754
O3 Zn1 C8 27.0(6) 2_754 2_754
O2 Zn1 C8 93.3(5) . 2_754
C1 O1 Zn1 99.1(12) . .
C1 O2 Zn1 78.3(12) . .
C8 O3 Zn1 81.8(13) . 4_575
C8 O4 Zn1 98.5(12) . 4_575
C7 N1 H1A 109.7 . .
C7 N1 H1B 108.0 . .
H1A N1 H1B 109.5 . .
C13 N2 C9 116(2) . .
C13 N2 Zn1 126.4(17) . .
C9 N2 Zn1 117.4(15) . .
C20 N3 C16 110(2) . .
C20 N3 Zn1 123.5(15) . .
C16 N3 Zn1 126.0(17) . .
O2 C1 O1 125.4(19) . .
O2 C1 C2 119.3(19) . .
O1 C1 C2 115.0(19) . .
C7 C2 C3 123(2) . .
C7 C2 C1 118.6(19) . .
C3 C2 C1 118.5(19) . .
C4 C3 C2 118.2(19) . .
C4 C3 H3 120.9 . .
C2 C3 H3 120.9 . .
C3 C4 C5 125.2(19) . .
C3 C4 H4 117.4 . .
C5 C4 H4 117.4 . .
C6 C5 C4 115.2(16) . .
C6 C5 C8 123.4(18) . .
C4 C5 C8 121.3(19) . .
C5 C6 C7 121(2) . .
C5 C6 H6 119.7 . .
C7 C6 H6 119.7 . .
N1 C7 C2 127(2) . .
N1 C7 C6 116(2) . .
C2 C7 C6 118(2) . .
O3 C8 O4 122.1(18) . .
O3 C8 C5 122(2) . .
O4 C8 C5 115.6(19) . .
O3 C8 Zn1 71.3(11) . 4_575
O4 C8 Zn1 50.8(9) . 4_575
C5 C8 Zn1 166.5(17) . 4_575
N2 C9 C10 121(2) . .
N2 C9 H9 119.6 . .
C10 C9 H9 119.6 . .
C11 C10 C9 122(2) . .
C11 C10 H10 119.2 . .
C9 C10 H10 119.2 . .
C10 C11 C12 116(2) . .
C10 C11 C14 123(2) . .
C12 C11 C14 121(2) . .
C13 C12 C11 119(2) . .
C13 C12 H12 120.4 . .
C11 C12 H12 120.4 . .
N2 C13 C12 126(2) . .
N2 C13 H13 117.2 . .
C12 C13 H13 117.2 . .
C15 C14 C11 109(2) . .
C15 C14 H14A 109.9 . .
C11 C14 H14A 109.9 . .
C15 C14 H14B 109.9 . .
C11 C14 H14B 109.9 . .
H14A C14 H14B 108.3 . .
C18 C15 C14 115(2) 2_634 .
C18 C15 H15A 108.5 2_634 .
C14 C15 H15A 108.5 . .
C18 C15 H15B 108.5 2_634 .
C14 C15 H15B 108.5 . .
H15A C15 H15B 107.5 . .
N3 C16 C17 128(2) . .
N3 C16 H16 116.1 . .
C17 C16 H16 116.1 . .
C18 C17 C16 118(3) . .
C18 C17 H17 121.1 . .
C16 C17 H17 121.1 . .
C17 C18 C19 113(2) . .
C17 C18 C15 119(3) . 4_765
C19 C18 C15 126(3) . 4_765
C18 C19 C20 120(2) . .
C18 C19 H19 120.0 . .
C20 C19 H19 120.0 . .
N3 C20 C19 128(2) . .
N3 C20 H20 115.8 . .
C19 C20 H20 115.8 . .

loop_
_geom_bond_atom_site_label_1
_geom_bond_atom_site_label_2
_geom_bond_distance
_geom_bond_site_symmetry_2
Zn1 O4 1.972(15) 2_754
Zn1 O1 1.984(13) .
Zn1 N3 1.992(16) .
Zn1 N2 2.037(19) .
Zn1 O3 2.407(15) 2_754
Zn1 O2 2.456(13) .
Zn1 C8 2.516(18) 2_754
O1 C1 1.24(2) .
O2 C1 1.19(2) .
O3 C8 1.15(2) .
O4 C8 1.30(2) .
N1 C7 1.26(3) .
N1 H1A 0.9000 .
N1 H1B 0.9000 .
N2 C13 1.23(2) .
N2 C9 1.37(3) .
N3 C20 1.24(3) .
N3 C16 1.26(3) .
C1 C2 1.52(3) .
C2 C7 1.35(3) .
C2 C3 1.37(3) .
C3 C4 1.29(3) .
C3 H3 0.9300 .
C4 C5 1.40(3) .
C4 H4 0.9300 .
C5 C6 1.40(3) .
C5 C8 1.49(2) .
C6 C7 1.41(3) .
C6 H6 0.9300 .
C9 C10 1.38(3) .
C9 H9 0.9300 .
C10 C11 1.29(3) .
C10 H10 0.9300 .
C11 C12 1.38(3) .
C11 C14 1.50(3) .
C12 C13 1.36(3) .
C12 H12 0.9300 .
C13 H13 0.9300 .
C14 C15 1.471(14) .
C14 H14A 0.9700 .
C14 H14B 0.9700 .
C15 C18 1.45(4) 2_634
C15 H15A 0.9700 .
C15 H15B 0.9700 .
C16 C17 1.42(4) .
C16 H16 0.9300 .
C17 C18 1.32(4) .
C17 H17 0.9300 .
C18 C19 1.33(4) .
C19 C20 1.38(3) .
C19 H19 0.9300 .
C20 H20 0.9300 .
